data_7239752
loop_
_publ_author_name
'Isakov, Anton I.'
'Lorenz, Heike'
'Zolotarev, Andrey A.'
'Kotelnikova, Elena N.'

_publ_section_title
;
 Heteromolecular compounds in binary systems of amino acids with opposite
 and same chiralities
;
_journal_issue 5
_journal_name_full CrystEngComm
_journal_page_first 986
_journal_page_last 997
_journal_paper_doi 10.1039/C9CE01333D
_journal_volume 22
_journal_year 2020
_chemical_absolute_configuration ad
_chemical_formula_moiety '2(C5 H11 N O2), 2(C5.5 H12 N O2)'
_chemical_formula_sum 'C21 H46 N4 O8'
_chemical_formula_weight 482.62
_space_group_crystal_system monoclinic
_space_group_IT_number 4
_space_group_name_Hall 'P 2yb'
_space_group_name_H-M_alt 'P 1 21 1'
_atom_sites_solution_hydrogens geom
_atom_sites_solution_primary dual
_audit_creation_date 2019-10-15
_audit_creation_method
;
Olex2 1.2
(compiled 2018.05.29 svn.r3508 for OlexSys, GUI svn.r5506)
;
_audit_update_record
;
2019-10-15 deposited with the CCDC.	2019-12-06 downloaded from the CCDC.
;
_cell_angle_alpha 90
_cell_angle_beta 109.943(11)
_cell_angle_gamma 90
_cell_formula_units_Z 1
_cell_length_a 9.6267(7)
_cell_length_b 5.2704(2)
_cell_length_c 13.8290(17)
_cell_measurement_reflns_used 1940
_cell_measurement_temperature 100(2)
_cell_measurement_theta_max 73.6500
_cell_measurement_theta_min 4.8400
_cell_volume 659.56(11)
_computing_cell_refinement 'CrysAlisPro 1.171.39.35a (Rigaku OD, 2017)'
_computing_data_collection 'CrysAlisPro 1.171.39.35a (Rigaku OD, 2017)'
_computing_data_reduction 'CrysAlisPro 1.171.39.35a (Rigaku OD, 2017)'
_computing_molecular_graphics 'Olex2 (Dolomanov et al., 2009)'
_computing_publication_material 'Olex2 (Dolomanov et al., 2009)'
_computing_structure_refinement 'ShelXL (Sheldrick, 2015)'
_computing_structure_solution 'ShelXT (Sheldrick, 2015)'
_diffrn_ambient_environment N~2~
_diffrn_ambient_temperature 100(2)
_diffrn_detector 'CCD plate'
_diffrn_detector_type HyPix3000
_diffrn_measured_fraction_theta_full 0.997
_diffrn_measured_fraction_theta_max 0.997
_diffrn_measurement_details
;
List of Runs (angles in degrees, time in seconds):

  # Type    Start    End  Width  t~exp~   \w     \q     \k     \f   Frames
#--------------------------------------------------------------------------
  1  \w    -61.00 -24.00   0.50    1.40    --  -38.95  67.00 157.00   74
  2  \w   -104.00 -42.00   0.50    1.40    --  -38.95 -67.00  23.00  124
  3  \w     19.00  55.00   0.50    1.40    --   38.95  67.00 157.00   72
  4  \w    127.00 154.00   0.50    4.30    --  107.00  67.00 157.00   54
  5  \w     64.00 129.00   0.50    4.30    --  107.00 -67.00  23.00  130
  6  \w     84.00 123.00   0.50    4.30    --  107.00  67.00 157.00   78
  7  \w    -77.00 -40.00   0.50    1.40    --  -38.95 104.00 -60.00   74
  8  \w    -93.00 -62.00   0.50    1.40    --  -38.95 138.00 150.00   62
  9  \w     -5.00  31.00   0.50    1.40    --  -38.95  21.00-180.00   72
 10  \w    -59.00 -10.00   0.50    1.40    --  -38.95  21.00-180.00   98
 11  \w    -59.00 -16.00   0.50    1.40    --  -38.95 138.00 150.00   86
 12  \w    -18.00   8.00   0.50    1.40    --  -38.95 104.00 -60.00   52
 13  \w    -23.00  34.00   0.50    1.40    --   38.95 -43.00  30.00  114
 14  \w     70.00 102.00   0.50    1.40    --   38.95  21.00  90.00   64
 15  \w    -28.00   1.00   0.50    1.40    --   38.95 -32.00-150.00   58
 16  \w     40.00  98.00   0.50    1.40    --   38.95  43.00 -60.00  116
 17  \w     28.00  54.00   0.50    1.40    --   38.95  32.00 -90.00   52
 18  \w     44.00  69.00   0.50    1.40    --   38.95  32.00  90.00   50
 19  \w     63.00  89.00   0.50    1.40    --   38.95  67.00 157.00   52
 20  \w     22.00  47.00   0.50    1.40    --   38.95 -67.00  23.00   50
 21  \w     68.00  93.00   0.50    1.40    --   38.95  32.00 -30.00   50
 22  \w     27.00  52.00   0.50    1.40    --   38.95  21.00  90.00   50
 23  \w     22.00  83.00   0.50    1.40    --   38.95  43.00   0.00  122
 24  \w     34.00  77.00   0.50    1.40    --   38.95  32.00 -60.00   86
 25  \w    -13.00  49.00   0.50    1.40    --   38.95 -77.00 150.00  124
 26  \w     10.00  48.00   0.50    1.40    --   38.95 -32.00-150.00   76
 27  \w     95.00 121.00   0.50    4.30    --  107.00  37.00-120.00   52
 28  \w     39.00  69.00   0.50    4.30    --  107.00 -30.00-120.00   60
 29  \w     80.00 112.00   0.50    4.30    --  107.00-111.00  30.00   64
 30  \w    129.00 157.00   0.50    4.30    --  107.00  69.00-180.00   56
 31  \w     86.00 111.00   0.50    4.30    --  107.00  69.00-180.00   50
 32  \w    117.00 155.00   0.50    4.30    --  107.00  66.00-100.05   76
 33  \w     83.00 109.00   0.50    4.30    --  107.00  69.00 -90.00   52
 34  \w     83.00 109.00   0.50    4.30    --  107.00 -30.00-120.00   52
 35  \w     39.00  65.00   0.50    4.30    --  107.00-111.00 120.00   52
 36  \w     41.00  76.00   0.50    4.30    --  107.00-111.00 150.00   70
 37  \w    119.00 153.00   0.50    4.30    --  107.00  77.00 -90.00   68
 38  \w     81.00 110.00   0.50    4.30    --  107.00  77.00 -90.00   58
 39  \w     84.00 109.00   0.50    4.30    --  107.00  66.00-100.05   50
 40  \w     46.00  72.00   0.50    4.30    --  107.00-111.00  30.00   52
 41  \w     95.00 120.00   0.50    4.30    --  107.00 133.00  60.00   50
 42  \w    132.00 157.00   0.50    4.30    --  107.00  53.00 -60.00   50
 43  \w     88.00 116.00   0.50    4.30    --  107.00  53.00 -60.00   56
 44  \w    128.00 157.00   0.50    4.30    --  107.00  69.00-150.00   58
 45  \w     82.00 108.00   0.50    4.30    --  107.00-111.00 -60.00   52
 46  \w     83.00 109.00   0.50    4.30    --  107.00  69.00-150.00   52
 47  \w     40.00  73.00   0.50    4.30    --  107.00-111.00 -60.00   66
 48  \w     95.00 148.00   0.50    4.30    --  107.00  22.00  60.00  106
 49  \w     38.00 120.00   0.50    4.30    --  107.00 -22.00 150.00  164
 50  \w     88.00 129.00   0.50    4.30    --  107.00  22.00-120.00   82
 51  \w    115.00 141.00   0.50    4.30    --  107.00   7.00-180.00   52
 52  \w     58.00  96.00   0.50    4.30    --  107.00   7.00-180.00   76
 53  \w     83.00 108.00   0.50    4.30    --  107.00  69.00-120.00   50
 54  \w     39.00 112.00   0.50    4.30    --  107.00-111.00  90.00  146
 55  \w     93.00 155.00   0.50    4.30    --  107.00  45.00-120.00  124
 56  \w     69.00  95.00   0.50    4.30    --  107.00 -53.00 120.00   52
 57  \w    102.00 127.00   0.50    4.30    --  107.00 -53.00 120.00   50
 58  \w     85.00 111.00   0.50    4.30    --  107.00  61.00-120.00   52
 59  \w     89.00 114.00   0.50    4.30    --  107.00  61.00 -90.00   50
 60  \w     87.00 129.00   0.50    4.30    --  107.00  61.00 -60.00   84
 61  \w     39.00  75.00   0.50    4.30    --  107.00 -30.00 -30.00   72
 62  \w     82.00 108.00   0.50    4.30    --  107.00  77.00-120.00   52
 63  \w    121.00 146.00   0.50    4.30    --  107.00  77.00-120.00   50
 64  \w     38.00  86.00   0.50    4.30    --  107.00-111.00  60.00   96
 65  \w     97.00 122.00   0.50    4.30    --  107.00 -37.00  30.00   50
 66  \w     41.00  78.00   0.50    4.30    --  107.00 -37.00  30.00   74
 67  \w     83.00 120.00   0.50    4.30    --  107.00  77.00 -60.00   74
 68  \w     87.00 155.00   0.50    4.30    --  107.00  61.00 120.00  136
 69  \w    124.00 150.00   0.50    4.30    --  107.00 133.00  60.00   52
;
_diffrn_measurement_device 'four-circle diffractometer'
_diffrn_measurement_device_type 'SuperNova, Single source at offset/far, HyPix3000'
_diffrn_measurement_method '\w scans'
_diffrn_orient_matrix_type 'CrysAlisPro convention (1999,Acta A55,543-557)'
_diffrn_orient_matrix_UB_11 -0.1176440000
_diffrn_orient_matrix_UB_12 -0.0031997000
_diffrn_orient_matrix_UB_13 0.0525556000
_diffrn_orient_matrix_UB_21 -0.0800156000
_diffrn_orient_matrix_UB_22 0.2242189000
_diffrn_orient_matrix_UB_23 -0.0677765000
_diffrn_orient_matrix_UB_31 -0.0935085000
_diffrn_orient_matrix_UB_32 -0.1875282000
_diffrn_orient_matrix_UB_33 -0.0817730000
_diffrn_radiation_monochromator mirror
_diffrn_radiation_probe x-ray
_diffrn_radiation_type CuK\a
_diffrn_radiation_wavelength 1.54184
_diffrn_reflns_av_R_equivalents 0.0515
_diffrn_reflns_av_unetI/netI 0.0500
_diffrn_reflns_Laue_measured_fraction_full 0.997
_diffrn_reflns_Laue_measured_fraction_max 0.997
_diffrn_reflns_limit_h_max 11
_diffrn_reflns_limit_h_min -11
_diffrn_reflns_limit_k_max 6
_diffrn_reflns_limit_k_min -6
_diffrn_reflns_limit_l_max 16
_diffrn_reflns_limit_l_min -16
_diffrn_reflns_number 5431
_diffrn_reflns_point_group_measured_fraction_full 0.985
_diffrn_reflns_point_group_measured_fraction_max 0.986
_diffrn_reflns_theta_full 67.684
_diffrn_reflns_theta_max 69.981
_diffrn_reflns_theta_min 3.400
_diffrn_source 'micro-focus sealed X-ray tube'
_diffrn_source_type 'SuperNova (Cu) X-ray Source'
_exptl_absorpt_coefficient_mu 0.764
_exptl_absorpt_correction_T_max 1.00000
_exptl_absorpt_correction_T_min 0.64397
_exptl_absorpt_correction_type multi-scan
_exptl_absorpt_process_details
;
CrysAlisPro 1.171.39.35a (Rigaku Oxford Diffraction, 2017)
Empirical absorption correction using spherical harmonics,
 implemented in SCALE3 ABSPACK scaling algorithm.
;
_exptl_crystal_colour colourless
_exptl_crystal_density_diffrn 1.215
_exptl_crystal_description prism
_exptl_crystal_F_000 264
_exptl_crystal_size_max 0.22
_exptl_crystal_size_mid 0.17
_exptl_crystal_size_min 0.09
_refine_diff_density_max 0.351
_refine_diff_density_min -0.263
_refine_diff_density_rms 0.063
_refine_ls_abs_structure_details
;
 Flack x determined using 710 quotients [(I+)-(I-)]/[(I+)+(I-)]
 (Parsons, Flack and Wagner, Acta Cryst. B69 (2013) 249-259).
;
_refine_ls_abs_structure_Flack 0.0(2)
_refine_ls_extinction_method none
_refine_ls_goodness_of_fit_ref 1.025
_refine_ls_hydrogen_treatment constr
_refine_ls_matrix_type full
_refine_ls_number_parameters 189
_refine_ls_number_reflns 2475
_refine_ls_number_restraints 1
_refine_ls_restrained_S_all 1.025
_refine_ls_R_factor_all 0.0829
_refine_ls_R_factor_gt 0.0687
_refine_ls_shift/su_max 0.000
_refine_ls_shift/su_mean 0.000
_refine_ls_structure_factor_coef Fsqd
_refine_ls_weighting_details 'w=1/[\s^2^(Fo^2^)+(0.1467P)^2^+0.0027P] where P=(Fo^2^+2Fc^2^)/3'
_refine_ls_weighting_scheme calc
_refine_ls_wR_factor_gt 0.1864
_refine_ls_wR_factor_ref 0.2039
_reflns_Friedel_coverage 0.773
_reflns_Friedel_fraction_full 0.971
_reflns_Friedel_fraction_max 0.971
_reflns_number_gt 1848
_reflns_number_total 2475
_reflns_threshold_expression 'I > 2\s(I)'
_cod_data_source_file c9ce01333d1.cif
_cod_data_source_block 011018_80
_cod_depositor_comments
;Adding full bibliography for 7239752.cif.

 Adding full bibliography for 7239752.cif.
;
_cod_database_code 7239752
_shelx_shelxl_version_number 2018/3
_chemical_oxdiff_formula 'C21 H46 N4 O8'
_shelx_space_group_comment
;
The symmetry employed for this shelxl refinement is uniquely defined
by the following loop, which should always be used as a source of
symmetry information in preference to the above space-group names.
They are only intended as comments.
;
_reflns_odcompleteness_completeness 99.66
_reflns_odcompleteness_iscentric 1
_reflns_odcompleteness_theta 72.42
_olex2_refinement_description
;
1. Fixed Uiso
 At 1.2 times of:
  All C(H) groups, All C(H,H) groups, All N(H,H,H) groups
 At 1.5 times of:
  All C(H,H,H) groups
2. Others
 Fixed Sof: H2A(0.5) H2AA(0.5) C6A(0.5) H6AA(0.5) H6AB(0.5) C4A(0.5) H4AA(0.5)
 H4AB(0.5) H4AC(0.5) C5A(0.5) H5AA(0.5) H5AB(0.5) H5AC(0.5) C7A(0.5) H7A(0.5)
 C9A(0.5) H9AA(0.5) H9AB(0.5) H9AC(0.5) C8A(0.5) H8AA(0.5) H8AB(0.5) H8AC(0.5)
 C3A(0.5) H3A(0.5)
3.a Ternary CH refined with riding coordinates:
 C2A(H2A), C2A(H2AA), C2(H2), C3(H3), C7A(H7A), C3A(H3A)
3.b Secondary CH2 refined with riding coordinates:
 C6A(H6AA,H6AB)
3.c Idealised Me refined as rotating group:
 N1A(H1AA,H1AB,H1AC), N1(H1A,H1B,H1C), C4A(H4AA,H4AB,H4AC), C4(H4A,H4B,H4C),
 C5(H5A,H5B,H5C), C5A(H5AA,H5AB,H5AC), C9A(H9AA,H9AB,H9AC), C8A(H8AA,H8AB,H8AC)
;
_olex2_submission_special_instructions 'No special instructions were received'
_oxdiff_exptl_absorpt_empirical_details
;
Empirical correction (ABSPACK) includes:
- Absorption correction using spherical harmonics
- Frame scaling
;
_oxdiff_exptl_absorpt_empirical_full_max 2.129
_oxdiff_exptl_absorpt_empirical_full_min 0.462

loop_
_space_group_symop_operation_xyz
'x, y, z'
'-x, y+1/2, -z'

loop_
_atom_site_label
_atom_site_type_symbol
_atom_site_fract_x
_atom_site_fract_y
_atom_site_fract_z
_atom_site_U_iso_or_equiv
_atom_site_adp_type
_atom_site_occupancy
_atom_site_site_symmetry_order
_atom_site_calc_flag
_atom_site_refinement_flags_posn
_atom_site_refinement_flags_occupancy
_atom_site_disorder_assembly
_atom_site_disorder_group
O2 O 0.1916(3) 0.5426(5) 0.5970(3) 0.0661(9) Uani 1 1 d . . . .
O2A O 0.3265(3) 0.6336(5) 0.4067(3) 0.0685(10) Uani 1 1 d . . . .
O1A O 0.2186(3) 0.2622(5) 0.3537(3) 0.0718(10) Uani 1 1 d . . . .
O1 O 0.2859(4) 0.1530(5) 0.6306(3) 0.0734(11) Uani 1 1 d . . . .
N1A N 0.0809(4) 0.8458(6) 0.4183(4) 0.0636(11) Uani 1 1 d . . . .
H1AA H 0.124505 0.970289 0.393017 0.076 Uiso 1 1 calc GR . . .
H1AB H 0.138275 0.809697 0.484149 0.076 Uiso 1 1 calc GR . . .
H1AC H -0.009550 0.899227 0.417028 0.076 Uiso 1 1 calc GR . . .
N1 N 0.4621(4) 0.7305(7) 0.6119(4) 0.0713(12) Uani 1 1 d . . . .
H1A H 0.417558 0.696761 0.543726 0.086 Uiso 1 1 calc GR . . .
H1B H 0.558698 0.770154 0.624507 0.086 Uiso 1 1 calc GR . . .
H1C H 0.415912 0.863604 0.629953 0.086 Uiso 1 1 calc GR . . .
C1A C 0.2148(4) 0.4926(7) 0.3737(4) 0.0628(13) Uani 1 1 d . . . .
C1 C 0.2979(4) 0.3894(8) 0.6288(4) 0.0622(12) Uani 1 1 d . . . .
C2A C 0.0639(4) 0.6142(7) 0.3539(4) 0.0623(13) Uani 1 1 d . . . .
H2A H -0.010390 0.492664 0.363116 0.075 Uiso 0.5 1 calc R P A 1
H2AA H 0.007661 0.491326 0.381550 0.075 Uiso 0.5 1 calc R P B 2
C2 C 0.4526(5) 0.5049(8) 0.6727(5) 0.0737(16) Uani 1 1 d . . . .
H2 H 0.527834 0.376811 0.669995 0.088 Uiso 1 1 calc R . . .
C3 C 0.4848(6) 0.5915(12) 0.7879(6) 0.0908(19) Uani 1 1 d . . . .
H3 H 0.407041 0.719602 0.785527 0.109 Uiso 1 1 calc R . . .
C6A C 0.0142(15) 0.733(3) 0.2447(13) 0.078(4) Uani 0.5 1 d . P C 1
H6AA H -0.075631 0.836071 0.234847 0.094 Uiso 0.5 1 calc R P C 1
H6AB H 0.092742 0.849136 0.240353 0.094 Uiso 0.5 1 calc R P C 1
C4A C -0.118(2) 0.389(3) 0.182(2) 0.085(5) Uani 0.5 1 d . P C 2
H4AA H -0.048212 0.247927 0.195099 0.127 Uiso 0.5 1 calc GR P C 2
H4AB H -0.161116 0.417973 0.107191 0.127 Uiso 0.5 1 calc GR P C 2
H4AC H -0.197437 0.348095 0.208647 0.127 Uiso 0.5 1 calc GR P C 2
C4 C 0.4696(11) 0.3816(18) 0.8596(8) 0.135(3) Uani 1 1 d . . . .
H4A H 0.367593 0.319341 0.836009 0.203 Uiso 1 1 calc GR . . .
H4B H 0.494890 0.448861 0.929608 0.203 Uiso 1 1 calc GR . . .
H4C H 0.536657 0.241903 0.859378 0.203 Uiso 1 1 calc GR . . .
C5 C 0.6320(10) 0.723(2) 0.8397(10) 0.137(4) Uani 1 1 d . . . .
H5A H 0.712693 0.609006 0.840493 0.206 Uiso 1 1 calc GR . . .
H5B H 0.641314 0.767584 0.910479 0.206 Uiso 1 1 calc GR . . .
H5C H 0.636769 0.877722 0.801599 0.206 Uiso 1 1 calc GR . . .
C5A C 0.0587(12) 0.7610(17) 0.1775(10) 0.071(3) Uani 0.5 1 d . P C 2
H5AA H 0.112012 0.911419 0.212840 0.106 Uiso 0.5 1 calc GR P C 2
H5AB H -0.007629 0.808759 0.108725 0.106 Uiso 0.5 1 calc GR P C 2
H5AC H 0.129642 0.634183 0.171254 0.106 Uiso 0.5 1 calc GR P C 2
C7A C -0.0172(14) 0.548(3) 0.1613(13) 0.095(4) Uani 0.5 1 d . P C 1
H7A H 0.072986 0.442180 0.172147 0.114 Uiso 0.5 1 calc R P C 1
C9A C -0.050(3) 0.690(6) 0.0629(15) 0.170(11) Uani 0.5 1 d . P C 1
H9AA H -0.133995 0.803855 0.053679 0.256 Uiso 0.5 1 calc GR P C 1
H9AB H -0.073771 0.570154 0.005480 0.256 Uiso 0.5 1 calc GR P C 1
H9AC H 0.036890 0.790454 0.064905 0.256 Uiso 0.5 1 calc GR P C 1
C8A C -0.134(4) 0.388(9) 0.161(4) 0.22(2) Uani 0.5 1 d . P C 1
H8AA H -0.132673 0.363741 0.231064 0.331 Uiso 0.5 1 calc GR P C 1
H8AB H -0.123005 0.223970 0.130820 0.331 Uiso 0.5 1 calc GR P C 1
H8AC H -0.228081 0.465738 0.119064 0.331 Uiso 0.5 1 calc GR P C 1
C3A C -0.0311(13) 0.650(2) 0.2387(12) 0.061(3) Uani 0.5 1 d . P C 2
H3A H -0.109088 0.777821 0.236360 0.073 Uiso 0.5 1 calc R P C 2

loop_
_atom_site_aniso_label
_atom_site_aniso_U_11
_atom_site_aniso_U_22
_atom_site_aniso_U_33
_atom_site_aniso_U_23
_atom_site_aniso_U_13
_atom_site_aniso_U_12
O2 0.0400(13) 0.0279(12) 0.146(3) 0.0039(14) 0.0518(16) -0.0033(10)
O2A 0.0402(14) 0.0358(14) 0.148(3) 0.0007(15) 0.0562(18) 0.0021(11)
O1A 0.0472(15) 0.0291(13) 0.157(3) 0.0011(16) 0.0572(19) 0.0046(11)
O1 0.0548(17) 0.0280(14) 0.154(3) 0.0018(16) 0.057(2) -0.0046(12)
N1A 0.0395(16) 0.0266(13) 0.145(3) 0.0029(16) 0.057(2) 0.0045(12)
N1 0.0480(19) 0.0385(17) 0.149(4) -0.011(2) 0.061(2) -0.0158(15)
C1A 0.043(2) 0.0263(16) 0.138(4) 0.0081(19) 0.055(2) 0.0057(14)
C1 0.0391(18) 0.0308(17) 0.129(4) -0.0013(19) 0.045(2) -0.0045(14)
C2A 0.042(2) 0.0298(17) 0.132(4) 0.0002(19) 0.051(3) 0.0058(15)
C2 0.0393(18) 0.0340(19) 0.158(5) 0.000(2) 0.047(3) -0.0020(15)
C3 0.060(3) 0.059(3) 0.159(6) 0.004(3) 0.043(3) -0.008(2)
C6A 0.042(7) 0.051(7) 0.144(12) -0.011(7) 0.035(7) -0.006(5)
C4A 0.078(8) 0.039(6) 0.166(14) 0.026(8) 0.078(10) 0.020(6)
C4 0.116(6) 0.078(5) 0.206(9) 0.022(6) 0.046(6) -0.021(5)
C5 0.093(5) 0.104(6) 0.237(10) -0.025(7) 0.084(7) -0.018(5)
C5A 0.065(6) 0.040(4) 0.123(8) 0.005(5) 0.053(6) 0.002(4)
C7A 0.066(7) 0.090(9) 0.131(11) -0.005(8) 0.038(7) 0.008(7)
C9A 0.21(3) 0.18(3) 0.122(14) -0.024(16) 0.058(15) 0.03(2)
C8A 0.16(3) 0.15(3) 0.34(5) -0.11(3) 0.06(3) 0.03(3)
C3A 0.038(6) 0.036(5) 0.125(10) 0.001(6) 0.048(7) 0.005(4)

loop_
_atom_type_symbol
_atom_type_description
_atom_type_scat_dispersion_real
_atom_type_scat_dispersion_imag
_atom_type_scat_source
C C 0.0181 0.0091 'International Tables Vol C Tables 4.2.6.8 and 6.1.1.4'
H H 0.0000 0.0000 'International Tables Vol C Tables 4.2.6.8 and 6.1.1.4'
N N 0.0311 0.0180 'International Tables Vol C Tables 4.2.6.8 and 6.1.1.4'
O O 0.0492 0.0322 'International Tables Vol C Tables 4.2.6.8 and 6.1.1.4'

loop_
_geom_angle_atom_site_label_1
_geom_angle_atom_site_label_2
_geom_angle_atom_site_label_3
_geom_angle
O2A C1A C2A 117.5(3)
O1A C1A O2A 124.7(3)
O1A C1A C2A 117.8(4)
O2 C1 C2 116.6(3)
O1 C1 O2 125.1(4)
O1 C1 C2 118.2(4)
N1A C2A C1A 109.5(4)
N1A C2A C6A 100.7(6)
N1A C2A C3A 114.8(5)
C1A C2A C6A 107.7(6)
C1A C2A C3A 115.3(5)
N1 C2 C1 109.6(4)
N1 C2 C3 108.2(4)
C1 C2 C3 110.1(4)
C4 C3 C2 114.6(6)
C5 C3 C2 115.9(6)
C5 C3 C4 107.7(7)
C7A C6A C2A 114.2(13)
C6A C7A C9A 107.9(17)
C8A C7A C6A 111(2)
C8A C7A C9A 112(3)
C2A C3A C4A 114.2(11)
C5A C3A C2A 111.8(10)
C5A C3A C4A 110.1(11)

loop_
_geom_bond_atom_site_label_1
_geom_bond_atom_site_label_2
_geom_bond_distance
O2 C1 1.260(5)
O2A C1A 1.257(5)
O1A C1A 1.249(5)
O1 C1 1.252(5)
N1A C2A 1.487(6)
N1 C2 1.477(6)
C1A C2A 1.525(5)
C1 C2 1.530(6)
C2A C6A 1.551(19)
C2A C3A 1.554(16)
C2 C3 1.583(10)
C3 C4 1.526(10)
C3 C5 1.520(10)
C6A C7A 1.46(2)
C4A C3A 1.66(3)
C5A C3A 1.518(13)
C7A C9A 1.49(3)
C7A C8A 1.40(5)
